data_1536208
loop_
_publ_author_name
'Wang, M.'
'Morgan, M.G.'
'Mar, A.'

_publ_section_title
;
 Platinum silicon antimonide (Pt Si Sb)
;
_journal_name_full 'Journal of Solid State Chemistry'
_journal_page_first 231
_journal_page_last 236
_journal_volume 175
_journal_year 2003
_chemical_formula_sum 'Pt Sb Si'
_chemical_name_systematic 'Pt Si Sb'
_space_group_IT_number 61
_symmetry_space_group_name_Hall '-P 2ac 2ab'
_symmetry_space_group_name_H-M 'P b c a'
_cell_angle_alpha 90
_cell_angle_beta 90
_cell_angle_gamma 90
_cell_formula_units_Z 8
_cell_length_a 6.3128
_cell_length_b 6.3347
_cell_length_c 11.3945
_cell_volume 455.663
_citation_journal_id_ASTM JSSCBI
_cod_data_source_file Wang_JSSCBI_2003_1069.cif
_cod_data_source_block Pt1Sb1Si1
_cod_original_cell_volume 455.6626
_cod_original_formula_sum 'Pt1 Sb1 Si1'
_cod_database_code 1536208

loop_
_symmetry_equiv_pos_as_xyz
x,y,z
-x+1/2,-y,z+1/2
x+1/2,-y+1/2,-z
-x,y+1/2,-z+1/2
-x,-y,-z
x-1/2,y,-z-1/2
-x-1/2,y-1/2,z
x,-y-1/2,z-1/2

loop_
_atom_site_label
_atom_site_type_symbol
_atom_site_fract_x
_atom_site_fract_y
_atom_site_fract_z
_atom_site_occupancy
_atom_site_U_iso_or_equiv
Sb1 Sb 0.11706 0.00222 0.32746 1 0.0
Si1 Si 0.3546 0.2616 0.0752 1 0.0
Pt1 Pt 0.00952 0.11584 0.10741 1 0.0
